data_2022617
loop_
_publ_author_name
'Turza, Alexandru'
'Ulici, Adelina'
'Muresan-Pop, Marieta'
'Borodi, Gheorghe'

_publ_section_title
;
 Solid forms and \b-cyclodextrin complexation of turinabol
;
_journal_coeditor_code VP3023
_journal_issue 5
_journal_name_full 'Acta Crystallographica Section C'
_journal_page_first 305
_journal_page_last 313
_journal_paper_doi 10.1107/S2053229622004004
_journal_volume 78
_journal_year 2022
_chemical_absolute_configuration ad
_chemical_formula_iupac '2C20 H27 Cl O2, C2 H3 F3 O'
_chemical_formula_moiety '2(C20 H27 Cl O2), C2 H3 F3 O'
_chemical_formula_sum 'C42 H57 Cl2 F3 O5'
_chemical_formula_weight 769.77
_chemical_name_common Turinabol_2,2,2_trifluoroethanol_solvate
_chemical_name_systematic
;
4-Chloro-17\b-hydroxy-17\a-methylandrosta-1,4-dien-3-one
2,2,2_trifluoroethanol hemisolvate
;
_space_group_crystal_system orthorhombic
_space_group_IT_number 19
_space_group_name_Hall 'P 2ac 2ab'
_space_group_name_H-M_alt 'P 21 21 21'
_atom_sites_solution_hydrogens mixed
_atom_sites_solution_primary direct
_audit_creation_method
;
Olex2 1.2
(compiled 2018.05.29 svn.r3508 for OlexSys, GUI svn.r5506)
;
_cell_angle_alpha 90
_cell_angle_beta 90
_cell_angle_gamma 90
_cell_formula_units_Z 4
_cell_length_a 10.3088(3)
_cell_length_b 12.9337(3)
_cell_length_c 29.6661(7)
_cell_measurement_reflns_used 7938
_cell_measurement_temperature 293(2)
_cell_measurement_theta_max 68.8210
_cell_measurement_theta_min 3.7160
_cell_volume 3955.41(17)
_computing_cell_refinement
;
CrysAlis PRO (Rigaku OD, 2019)
;
_computing_data_collection
;
CrysAlis PRO (Rigaku OD, 2019)
;
_computing_data_reduction
;
CrysAlis PRO (Rigaku OD, 2019)
;
_computing_molecular_graphics
;
OLEX2 (Dolomanov <i>et al.</i>,  2009)
;
_computing_publication_material
;
OLEX2 (Dolomanov <i>et al.</i>,  2009)
;
_computing_structure_refinement
;
SHELXL2016 (Sheldrick, 2015<i>b</i>)
;
_computing_structure_solution
;
SHELXS (Sheldrick, 2008)
;
_diffrn_ambient_temperature 293(2)
_diffrn_detector 'CCD plate'
_diffrn_detector_area_resol_mean 16.4335
_diffrn_measured_fraction_theta_full 1.000
_diffrn_measured_fraction_theta_max 0.991
_diffrn_measurement_device 'four-circle diffractometer'
_diffrn_measurement_device_type 'Rigaku OD SuperNova Dual source diffractometer with an Eos detector'
_diffrn_measurement_method '\w scans'
_diffrn_radiation_monochromator mirror
_diffrn_radiation_probe x-ray
_diffrn_radiation_type CuK\a
_diffrn_radiation_wavelength 1.54184
_diffrn_reflns_av_R_equivalents 0.0476
_diffrn_reflns_av_unetI/netI 0.0397
_diffrn_reflns_limit_h_max 12
_diffrn_reflns_limit_h_min -12
_diffrn_reflns_limit_k_max 14
_diffrn_reflns_limit_k_min -15
_diffrn_reflns_limit_l_max 35
_diffrn_reflns_limit_l_min -36
_diffrn_reflns_number 27841
_diffrn_reflns_theta_full 67.684
_diffrn_reflns_theta_max 70.898
_diffrn_reflns_theta_min 2.979
_diffrn_source 'micro-focus sealed X-ray tube'
_exptl_absorpt_coefficient_mu 1.952
_exptl_absorpt_correction_T_max 1.00000
_exptl_absorpt_correction_T_min 0.70099
_exptl_absorpt_correction_type multi-scan
_exptl_absorpt_process_details
;
(CrysAlis PRO; Rigaku OD, 2018)
;
_exptl_crystal_colour colourless
_exptl_crystal_density_diffrn 1.293
_exptl_crystal_description plate
_exptl_crystal_F_000 1640
_exptl_crystal_size_max 0.1
_exptl_crystal_size_mid 0.1
_exptl_crystal_size_min 0.02
_refine_diff_density_max 0.341
_refine_diff_density_min -0.287
_refine_ls_abs_structure_details
;
Flack <i>x</i> determined using 2168 quotients [(I+)-(I-)]/[(I+)+(I-)]
(Parsons <i>et al.</i>,  2013)
;
_refine_ls_abs_structure_Flack 0.001(9)
_refine_ls_extinction_method none
_refine_ls_goodness_of_fit_ref 1.043
_refine_ls_hydrogen_treatment mixed
_refine_ls_matrix_type full
_refine_ls_number_parameters 484
_refine_ls_number_reflns 7527
_refine_ls_number_restraints 2
_refine_ls_restrained_S_all 1.043
_refine_ls_R_factor_all 0.0610
_refine_ls_R_factor_gt 0.0471
_refine_ls_shift/su_max 0.001
_refine_ls_shift/su_mean 0.000
_refine_ls_structure_factor_coef Fsqd
_refine_ls_weighting_details 'w=1/[\s^2^(Fo^2^)+(0.0595P)^2^+0.6178P] where P=(Fo^2^+2Fc^2^)/3'
_refine_ls_weighting_scheme calc
_refine_ls_wR_factor_gt 0.1140
_refine_ls_wR_factor_ref 0.1279
_reflns_number_gt 6093
_reflns_number_total 7527
_reflns_threshold_expression 'I > 2\s(I)'
_cod_data_source_file vp3023sup1.cif
_cod_data_source_block TBOL4
_cod_original_cell_volume 3955.44(17)
_cod_database_code 2022617
_shelx_space_group_comment
;
The symmetry employed for this shelxl refinement is uniquely defined
by the following loop, which should always be used as a source of
symmetry information in preference to the above space-group names.
They are only intended as comments.
;

loop_
_space_group_symop_operation_xyz
'x, y, z'
'-x+1/2, -y, z+1/2'
'x+1/2, -y+1/2, -z'
'-x, y+1/2, -z+1/2'

loop_
_atom_site_type_symbol
_atom_site_label
_atom_site_fract_x
_atom_site_fract_y
_atom_site_fract_z
_atom_site_U_iso_or_equiv
_atom_site_adp_type
_atom_site_calc_flag
_atom_site_occupancy
_atom_site_disorder_assembly
_atom_site_disorder_group
Cl Cl1B 0.66677(11) 0.89280(10) 0.03824(4) 0.0663(3) Uani d 1 . .
Cl Cl1A 0.46649(12) 1.05544(12) -0.03647(4) 0.0781(4) Uani d 1 . .
O O2A 0.0135(3) 0.7075(3) 0.21636(10) 0.0681(9) Uani d 1 . .
H H2A -0.016750 0.653529 0.206313 0.102 Uiso calc 1 . .
O O1 0.8808(3) 1.5046(3) 0.18663(12) 0.0661(8) Uani d 1 . .
O O2B 0.0522(3) 1.3413(2) 0.20598(11) 0.0600(8) Uani d 1 . .
O O1B 0.6300(4) 0.7247(3) 0.10073(13) 0.0784(10) Uani d 1 . .
C C9B 0.4369(3) 1.0677(3) 0.16339(12) 0.0406(8) Uani d 1 . .
H H9B 0.375949 1.022179 0.147591 0.049 Uiso calc 1 . .
C C5B 0.6123(4) 1.0001(3) 0.11402(14) 0.0491(9) Uani d 1 . .
C C14A 0.1957(4) 0.7863(3) 0.11457(13) 0.0444(8) Uani d 1 . .
H H14A 0.253382 0.836193 0.129291 0.053 Uiso calc 1 . .
C C11B 0.3809(4) 1.0832(3) 0.21068(13) 0.0515(9) Uani d 1 . .
H H11A 0.376496 1.016891 0.225871 0.062 Uiso calc 1 . .
H H11B 0.438648 1.127451 0.227850 0.062 Uiso calc 1 . .
C C8B 0.4385(4) 1.1699(3) 0.13665(13) 0.0441(8) Uani d 1 . .
H H8B 0.495443 1.219055 0.152164 0.053 Uiso calc 1 . .
C C5A 0.2466(4) 0.9746(3) -0.00289(13) 0.0477(9) Uani d 1 . .
C C8A 0.1812(4) 0.8229(3) 0.06606(13) 0.0443(8) Uani d 1 . .
H H8A 0.121591 0.776353 0.050210 0.053 Uiso calc 1 . .
C C4A 0.3099(4) 1.0607(4) -0.01551(13) 0.0547(10) Uani d 1 . .
C C13A 0.0690(4) 0.7875(3) 0.14167(13) 0.0445(8) Uani d 1 . .
C C9A 0.1230(3) 0.9329(3) 0.06631(12) 0.0419(8) Uani d 1 . .
H H9A 0.184993 0.976299 0.082735 0.050 Uiso calc 1 . .
C C7A 0.3108(4) 0.8224(3) 0.04202(15) 0.0542(10) Uani d 1 . .
H H7AA 0.341949 0.751754 0.039968 0.065 Uiso calc 1 . .
H H7AB 0.372947 0.861392 0.059723 0.065 Uiso calc 1 . .
C C13B 0.2428(4) 1.2328(3) 0.18353(12) 0.0419(8) Uani d 1 . .
C C10A 0.1120(4) 0.9807(3) 0.01780(13) 0.0458(9) Uani d 1 . .
C C4B 0.6282(4) 0.9071(3) 0.09480(14) 0.0500(9) Uani d 1 . .
C C11A -0.0043(4) 0.9366(3) 0.09347(13) 0.0502(9) Uani d 1 . .
H H11C -0.035687 1.007244 0.094567 0.060 Uiso calc 1 . .
H H11D -0.069399 0.894922 0.078377 0.060 Uiso calc 1 . .
C C18B 0.3187(5) 1.3153(3) 0.20943(15) 0.0570(10) Uani d 1 . .
H H18A 0.408898 1.296958 0.210146 0.086 Uiso calc 1 . .
H H18B 0.286129 1.319888 0.239685 0.086 Uiso calc 1 . .
H H18C 0.308668 1.380962 0.194717 0.086 Uiso calc 1 . .
C C1B 0.5561(4) 0.9079(3) 0.18549(15) 0.0574(10) Uani d 1 . .
H H1B 0.530995 0.907925 0.215598 0.069 Uiso calc 1 . .
C C17A 0.1172(4) 0.7429(3) 0.18733(14) 0.0549(10) Uani d 1 . .
C C15A 0.2534(5) 0.6789(3) 0.12423(15) 0.0603(11) Uani d 1 . .
H H15C 0.347277 0.680415 0.122351 0.072 Uiso calc 1 . .
H H15D 0.220506 0.628058 0.103091 0.072 Uiso calc 1 . .
C C6B 0.6217(5) 1.1001(4) 0.08908(16) 0.0620(11) Uani d 1 . .
H H6BA 0.649115 1.087366 0.058304 0.074 Uiso calc 1 . .
H H6BB 0.685583 1.144336 0.103357 0.074 Uiso calc 1 . .
C C3B 0.6135(4) 0.8080(3) 0.11890(16) 0.0560(10) Uani d 1 . .
C C14B 0.3005(4) 1.2135(3) 0.13643(12) 0.0432(8) Uani d 1 . .
H H14B 0.246074 1.160162 0.122522 0.052 Uiso calc 1 . .
C C2B 0.5758(5) 0.8168(4) 0.16605(16) 0.0614(11) Uani d 1 . .
H H2BA 0.565138 0.756928 0.183011 0.074 Uiso calc 1 . .
C C12A 0.0146(4) 0.8965(3) 0.14156(14) 0.0542(10) Uani d 1 . .
H H12C 0.073494 0.941994 0.157593 0.065 Uiso calc 1 . .
H H12D -0.067978 0.897181 0.157222 0.065 Uiso calc 1 . .
C C20B 0.0070(5) 1.1968(4) 0.1583(2) 0.0769(15) Uani d 1 . .
H H20A -0.010980 1.153853 0.183878 0.115 Uiso calc 1 . .
H H20B 0.039512 1.154954 0.134035 0.115 Uiso calc 1 . .
H H20C -0.071178 1.230827 0.148826 0.115 Uiso calc 1 . .
C C2A 0.1256(5) 1.1721(4) 0.00705(18) 0.0707(13) Uani d 1 . .
H H2AA 0.086688 1.236607 0.009838 0.085 Uiso calc 1 . .
F F1 0.6080(4) 1.4283(4) 0.12197(13) 0.1126(13) Uani d 1 . .
C C7B 0.4887(5) 1.1538(3) 0.08917(14) 0.0580(11) Uani d 1 . .
H H7BA 0.496023 1.220223 0.074191 0.070 Uiso calc 1 . .
H H7BB 0.427237 1.112086 0.072381 0.070 Uiso calc 1 . .
F F2 0.6088(5) 1.5087(6) 0.18289(17) 0.182(3) Uani d 1 . .
C C12B 0.2456(4) 1.1316(3) 0.20976(14) 0.0528(9) Uani d 1 . .
H H12A 0.185283 1.083322 0.196104 0.063 Uiso calc 1 . .
H H12B 0.217129 1.144323 0.240431 0.063 Uiso calc 1 . .
C C18A -0.0322(4) 0.7133(4) 0.12193(15) 0.0602(11) Uani d 1 . .
H H18D -0.056398 0.736164 0.092320 0.090 Uiso calc 1 . .
H H18E -0.107401 0.712211 0.140995 0.090 Uiso calc 1 . .
H H18F 0.003963 0.644991 0.120114 0.090 Uiso calc 1 . .
C C6A 0.3040(4) 0.8684(3) -0.00526(14) 0.0554(10) Uani d 1 . .
H H6AA 0.390322 0.871880 -0.018158 0.066 Uiso calc 1 . .
H H6AB 0.250916 0.824808 -0.024435 0.066 Uiso calc 1 . .
O O1A 0.3142(5) 1.2415(3) -0.02535(18) 0.1152(17) Uani d 1 . .
C C1A 0.0626(5) 1.0891(4) 0.02066(15) 0.0607(11) Uani d 1 . .
H H1A -0.019393 1.098827 0.033049 0.073 Uiso calc 1 . .
C C17B 0.1083(4) 1.2776(3) 0.17097(14) 0.0513(9) Uani d 1 . .
C C19B 0.6762(5) 1.0706(4) 0.19002(17) 0.0712(13) Uani d 1 . .
H H19A 0.681363 1.140262 0.178976 0.107 Uiso calc 1 . .
H H19B 0.758759 1.037322 0.186390 0.107 Uiso calc 1 . .
H H19C 0.653164 1.071499 0.221376 0.107 Uiso calc 1 . .
C C15B 0.2715(5) 1.3136(3) 0.11092(14) 0.0591(11) Uani d 1 . .
H H15A 0.265369 1.301221 0.078744 0.071 Uiso calc 1 . .
H H15B 0.337962 1.365145 0.116476 0.071 Uiso calc 1 . .
C C20A 0.1897(5) 0.8204(4) 0.21676(16) 0.0717(14) Uani d 1 . .
H H20D 0.131972 0.875253 0.225318 0.108 Uiso calc 1 . .
H H20E 0.261462 0.848560 0.200172 0.108 Uiso calc 1 . .
H H20F 0.221329 0.786281 0.243308 0.108 Uiso calc 1 . .
F F3 0.6815(5) 1.3590(4) 0.1811(2) 0.187(3) Uani d 1 . .
C C19A 0.0153(4) 0.9202(4) -0.01215(15) 0.0638(12) Uani d 1 . .
H H19D 0.018415 0.946707 -0.042352 0.096 Uiso calc 1 . .
H H19E -0.070910 0.928101 -0.000362 0.096 Uiso calc 1 . .
H H19F 0.038243 0.848272 -0.012298 0.096 Uiso calc 1 . .
C C2 0.8045(5) 1.4860(4) 0.14812(17) 0.0699(13) Uani d 1 . .
H H2C 0.850051 1.438014 0.128606 0.084 Uiso calc 1 . .
H H2D 0.793913 1.550332 0.131724 0.084 Uiso calc 1 . .
C C10B 0.5711(4) 1.0102(3) 0.16295(14) 0.0483(9) Uani d 1 . .
C C1 0.6778(6) 1.4443(5) 0.15821(18) 0.0775(15) Uani d 1 . .
C C16B 0.1396(5) 1.3479(4) 0.13052(15) 0.0658(12) Uani d 1 . .
H H16A 0.144018 1.419504 0.140150 0.079 Uiso calc 1 . .
H H16B 0.072386 1.341805 0.107787 0.079 Uiso calc 1 . .
C C3A 0.2553(5) 1.1646(4) -0.01230(18) 0.0716(14) Uani d 1 . .
C C16A 0.2083(5) 0.6542(4) 0.17280(17) 0.0675(13) Uani d 1 . .
H H16C 0.162677 0.588678 0.173569 0.081 Uiso calc 1 . .
H H16D 0.282317 0.650111 0.192906 0.081 Uiso calc 1 . .
H H1 0.933(5) 1.458(4) 0.192(2) 0.09(2) Uiso d 1 . .
H H2B 0.043(8) 1.306(5) 0.2290(17) 0.14(3) Uiso d 1 . .

loop_
_atom_site_aniso_label
_atom_site_aniso_U_11
_atom_site_aniso_U_22
_atom_site_aniso_U_33
_atom_site_aniso_U_12
_atom_site_aniso_U_13
_atom_site_aniso_U_23
Cl1B 0.0573(6) 0.0862(8) 0.0552(6) 0.0104(6) 0.0068(5) -0.0107(5)
Cl1A 0.0643(7) 0.1033(10) 0.0666(7) -0.0283(7) 0.0067(6) 0.0222(7)
O2A 0.081(2) 0.067(2) 0.0560(18) -0.0239(17) 0.0189(17) -0.0011(15)
O1 0.067(2) 0.0555(18) 0.076(2) -0.0040(17) -0.0102(17) -0.0042(17)
O2B 0.0643(19) 0.0545(17) 0.0613(19) 0.0144(15) 0.0063(15) -0.0060(15)
O1B 0.095(3) 0.060(2) 0.080(2) 0.0095(19) 0.002(2) -0.0157(18)
C9B 0.0403(18) 0.0422(19) 0.0393(18) -0.0032(16) -0.0011(14) 0.0018(15)
C5B 0.0379(19) 0.058(2) 0.051(2) 0.0010(18) 0.0028(17) -0.0001(18)
C14A 0.046(2) 0.0418(19) 0.045(2) -0.0061(16) 0.0038(16) 0.0003(16)
C11B 0.059(2) 0.056(2) 0.0397(19) 0.008(2) 0.0048(17) 0.0067(17)
C8B 0.047(2) 0.0425(19) 0.0431(19) -0.0021(16) 0.0037(16) 0.0000(16)
C5A 0.050(2) 0.054(2) 0.0389(19) -0.0096(18) -0.0030(17) -0.0040(16)
C8A 0.044(2) 0.0418(19) 0.047(2) -0.0071(16) 0.0080(17) -0.0090(16)
C4A 0.052(2) 0.070(3) 0.043(2) -0.018(2) -0.0069(17) 0.0133(19)
C13A 0.045(2) 0.046(2) 0.0419(19) -0.0086(17) 0.0057(16) -0.0073(16)
C9A 0.0393(18) 0.0422(19) 0.0440(19) -0.0036(16) 0.0024(15) -0.0076(16)
C7A 0.048(2) 0.052(2) 0.062(3) 0.0031(18) 0.017(2) -0.0023(19)
C13B 0.0430(19) 0.0428(19) 0.0399(19) 0.0004(16) -0.0015(16) -0.0019(15)
C10A 0.045(2) 0.050(2) 0.043(2) -0.0059(17) -0.0010(16) -0.0016(17)
C4B 0.0355(18) 0.063(2) 0.052(2) 0.0038(18) 0.0005(16) -0.006(2)
C11A 0.046(2) 0.054(2) 0.050(2) 0.0017(18) 0.0075(17) -0.0030(18)
C18B 0.063(3) 0.057(2) 0.051(2) -0.004(2) -0.005(2) -0.0134(19)
C1B 0.063(3) 0.061(2) 0.048(2) 0.017(2) -0.0050(19) 0.005(2)
C17A 0.059(2) 0.059(2) 0.047(2) -0.014(2) 0.0096(19) 0.0022(19)
C15A 0.059(3) 0.059(2) 0.063(3) 0.008(2) 0.006(2) 0.001(2)
C6B 0.063(3) 0.059(3) 0.064(3) 0.001(2) 0.020(2) 0.005(2)
C3B 0.048(2) 0.058(3) 0.062(3) 0.007(2) -0.006(2) -0.010(2)
C14B 0.048(2) 0.0423(19) 0.0390(18) -0.0021(16) -0.0017(16) -0.0008(16)
C2B 0.071(3) 0.056(3) 0.058(3) 0.014(2) -0.001(2) 0.008(2)
C12A 0.054(2) 0.055(2) 0.054(2) -0.002(2) 0.0130(19) -0.0107(19)
C20B 0.052(3) 0.076(3) 0.103(4) 0.004(2) -0.017(3) -0.023(3)
C2A 0.080(3) 0.057(3) 0.075(3) 0.008(3) -0.017(3) 0.012(2)
F1 0.094(2) 0.150(3) 0.094(2) -0.040(2) -0.033(2) 0.017(2)
C7B 0.074(3) 0.054(2) 0.046(2) 0.004(2) 0.015(2) 0.0085(18)
F2 0.096(3) 0.335(9) 0.115(4) 0.046(4) 0.014(3) -0.052(5)
C12B 0.056(2) 0.055(2) 0.047(2) 0.006(2) 0.0086(19) 0.0093(18)
C18A 0.058(3) 0.064(3) 0.060(3) -0.021(2) 0.005(2) -0.005(2)
C6A 0.058(2) 0.056(2) 0.052(2) -0.008(2) 0.0155(19) -0.0128(19)
O1A 0.105(3) 0.076(3) 0.165(5) -0.027(2) -0.020(3) 0.057(3)
C1A 0.064(3) 0.064(3) 0.054(2) 0.009(2) -0.004(2) 0.004(2)
C17B 0.053(2) 0.053(2) 0.047(2) 0.0046(19) -0.0030(18) -0.0080(18)
C19B 0.050(2) 0.081(3) 0.082(3) 0.003(2) -0.019(2) -0.021(3)
C15B 0.077(3) 0.054(2) 0.046(2) 0.011(2) 0.004(2) 0.0086(18)
C20A 0.080(3) 0.082(3) 0.053(3) -0.026(3) -0.004(2) -0.001(2)
F3 0.171(5) 0.186(5) 0.205(5) -0.117(4) -0.101(4) 0.133(4)
C19A 0.049(2) 0.088(3) 0.054(2) -0.015(2) -0.0044(19) -0.007(2)
C2 0.066(3) 0.078(3) 0.066(3) -0.016(3) -0.002(2) 0.000(2)
C10B 0.043(2) 0.055(2) 0.047(2) 0.0027(18) -0.0048(16) -0.0064(17)
C1 0.073(3) 0.094(4) 0.066(3) -0.022(3) -0.009(3) 0.013(3)
C16B 0.082(3) 0.063(3) 0.053(2) 0.023(2) -0.004(2) 0.007(2)
C3A 0.079(3) 0.060(3) 0.076(3) -0.015(3) -0.027(3) 0.026(2)
C16A 0.074(3) 0.060(3) 0.068(3) 0.000(2) 0.007(2) 0.009(2)

loop_
_atom_type_symbol
_atom_type_description
_atom_type_scat_dispersion_real
_atom_type_scat_dispersion_imag
_atom_type_scat_source
C C 0.0181 0.0091 'International Tables Vol C Tables 4.2.6.8 and 6.1.1.4'
H H 0.0000 0.0000 'International Tables Vol C Tables 4.2.6.8 and 6.1.1.4'
Cl Cl 0.3639 0.7018 'International Tables Vol C Tables 4.2.6.8 and 6.1.1.4'
F F 0.0727 0.0534 'International Tables Vol C Tables 4.2.6.8 and 6.1.1.4'
O O 0.0492 0.0322 'International Tables Vol C Tables 4.2.6.8 and 6.1.1.4'

loop_
_geom_angle_atom_site_label_1
_geom_angle_atom_site_label_2
_geom_angle_atom_site_label_3
_geom_angle_site_symmetry_1
_geom_angle_site_symmetry_3
_geom_angle
_geom_angle_publ_flag
C11B C9B C8B . . 111.3(3) ?
C11B C9B C10B . . 113.7(3) ?
C8B C9B C10B . . 113.1(3) ?
C4B C5B C6B . . 123.9(4) ?
C4B C5B C10B . . 121.2(4) ?
C6B C5B C10B . . 114.7(4) ?
C8A C14A C13A . . 114.1(3) ?
C8A C14A C15A . . 119.6(3) ?
C13A C14A C15A . . 103.9(3) ?
C12B C11B C9B . . 112.4(3) ?
C14B C8B C9B . . 107.9(3) ?
C7B C8B C9B . . 111.3(3) ?
C7B C8B C14B . . 111.4(3) ?
C4A C5A C10A . . 120.9(4) ?
C4A C5A C6A . . 123.8(4) ?
C6A C5A C10A . . 115.3(3) ?
C14A C8A C9A . . 108.6(3) ?
C7A C8A C14A . . 110.9(3) ?
C7A C8A C9A . . 110.4(3) ?
C5A C4A Cl1A . . 121.3(4) ?
C5A C4A C3A . . 123.9(4) ?
C3A C4A Cl1A . . 114.8(3) ?
C14A C13A C17A . . 100.4(3) ?
C12A C13A C14A . . 108.8(3) ?
C12A C13A C17A . . 117.7(3) ?
C12A C13A C18A . . 109.2(4) ?
C18A C13A C14A . . 111.9(3) ?
C18A C13A C17A . . 108.6(3) ?
C8A C9A C10A . . 112.7(3) ?
C11A C9A C8A . . 111.2(3) ?
C11A C9A C10A . . 113.9(3) ?
C8A C7A C6A . . 113.0(4) ?
C18B C13B C14B . . 111.8(3) ?
C18B C13B C17B . . 108.5(3) ?
C14B C13B C17B . . 100.9(3) ?
C12B C13B C18B . . 109.5(3) ?
C12B C13B C14B . . 108.5(3) ?
C12B C13B C17B . . 117.5(3) ?
C5A C10A C9A . . 106.5(3) ?
C5A C10A C19A . . 109.3(3) ?
C1A C10A C5A . . 112.5(4) ?
C1A C10A C9A . . 110.0(3) ?
C1A C10A C19A . . 106.7(4) ?
C19A C10A C9A . . 111.9(3) ?
C5B C4B Cl1B . . 122.4(3) ?
C5B C4B C3B . . 124.1(4) ?
C3B C4B Cl1B . . 113.5(3) ?
C12A C11A C9A . . 111.6(3) ?
C2B C1B C10B . . 125.2(4) ?
O2A C17A C13A . . 113.5(4) ?
O2A C17A C20A . . 103.3(3) ?
O2A C17A C16A . . 112.4(4) ?
C20A C17A C13A . . 114.3(4) ?
C20A C17A C16A . . 110.5(4) ?
C16A C17A C13A . . 103.1(3) ?
C14A C15A C16A . . 104.1(4) ?
C5B C6B C7B . . 109.5(4) ?
O1B C3B C4B . . 122.7(4) ?
O1B C3B C2B . . 122.1(4) ?
C2B C3B C4B . . 115.1(4) ?
C8B C14B C13B . . 114.5(3) ?
C15B C14B C8B . . 119.7(3) ?
C15B C14B C13B . . 103.7(3) ?
C1B C2B C3B . . 121.8(4) ?
C13A C12A C11A . . 111.3(3) ?
C1A C2A C3A . . 121.3(5) ?
C8B C7B C6B . . 111.6(4) ?
C13B C12B C11B . . 112.2(3) ?
C5A C6A C7A . . 109.5(3) ?
C2A C1A C10A . . 125.3(4) ?
O2B C17B C13B . . 113.5(3) ?
O2B C17B C20B . . 107.1(4) ?
O2B C17B C16B . . 107.9(3) ?
C20B C17B C13B . . 114.6(4) ?
C20B C17B C16B . . 110.8(4) ?
C16B C17B C13B . . 102.8(3) ?
C14B C15B C16B . . 103.3(3) ?
O1 C2 C1 . . 113.6(4) ?
C5B C10B C9B . . 107.2(3) ?
C5B C10B C19B . . 109.9(4) ?
C1B C10B C9B . . 109.0(3) ?
C1B C10B C5B . . 112.5(3) ?
C1B C10B C19B . . 106.6(4) ?
C19B C10B C9B . . 111.7(3) ?
F1 C1 F2 . . 105.0(5) ?
F1 C1 C2 . . 112.7(5) ?
F2 C1 C2 . . 111.6(6) ?
F3 C1 F1 . . 108.2(5) ?
F3 C1 F2 . . 105.2(6) ?
F3 C1 C2 . . 113.6(6) ?
C17B C16B C15B . . 107.9(3) ?
C2A C3A C4A . . 116.1(4) ?
O1A C3A C4A . . 122.3(5) ?
O1A C3A C2A . . 121.6(5) ?
C17A C16A C15A . . 106.8(4) ?

loop_
_geom_bond_atom_site_label_1
_geom_bond_atom_site_label_2
_geom_bond_site_symmetry_2
_geom_bond_distance
_geom_bond_publ_flag
Cl1B C4B . 1.734(4) ?
Cl1A C4A . 1.731(4) ?
O2A C17A . 1.448(5) ?
O1 C2 . 1.408(6) ?
O2B C17B . 1.446(5) ?
O1B C3B . 1.216(5) ?
C9B C11B . 1.530(5) ?
C9B C8B . 1.542(5) ?
C9B C10B . 1.571(5) ?
C5B C4B . 1.341(6) ?
C5B C6B . 1.493(6) ?
C5B C10B . 1.518(6) ?
C14A C8A . 1.522(5) ?
C14A C13A . 1.534(5) ?
C14A C15A . 1.538(6) ?
C11B C12B . 1.530(6) ?
C8B C14B . 1.529(5) ?
C8B C7B . 1.515(5) ?
C5A C4A . 1.344(6) ?
C5A C10A . 1.520(6) ?
C5A C6A . 1.497(6) ?
C8A C9A . 1.544(5) ?
C8A C7A . 1.515(5) ?
C4A C3A . 1.460(7) ?
C13A C17A . 1.554(6) ?
C13A C12A . 1.518(6) ?
C13A C18A . 1.533(5) ?
C9A C10A . 1.570(5) ?
C9A C11A . 1.541(5) ?
C7A C6A . 1.525(6) ?
C13B C18B . 1.530(5) ?
C13B C14B . 1.539(5) ?
C13B C12B . 1.523(5) ?
C13B C17B . 1.549(5) ?
C10A C1A . 1.494(6) ?
C10A C19A . 1.548(6) ?
C4B C3B . 1.476(6) ?
C11A C12A . 1.530(6) ?
C1B C2B . 1.328(6) ?
C1B C10B . 1.490(6) ?
C17A C20A . 1.525(6) ?
C17A C16A . 1.543(7) ?
C15A C16A . 1.547(6) ?
C6B C7B . 1.537(7) ?
C3B C2B . 1.456(6) ?
C14B C15B . 1.529(5) ?
C20B C17B . 1.524(6) ?
C2A C1A . 1.318(7) ?
C2A C3A . 1.458(8) ?
F1 C1 . 1.310(6) ?
F2 C1 . 1.317(8) ?
O1A C3A . 1.228(6) ?
C17B C16B . 1.540(6) ?
C19B C10B . 1.559(6) ?
C15B C16B . 1.544(7) ?
F3 C1 . 1.296(7) ?
C2 C1 . 1.444(7) ?

_cod_database_fobs_code 2022617
